data_1559562
loop_
_publ_author_name
'Xing, Tian'
'Prior, Timothy J.'
'Elsegood, Mark R. J.'
'Semikolenova, Nina V.'
'Soshnikov, Igor E.'
'Bryliakov, Konstantin'
'Chen, Kai'
'Redshaw, Carl'

_publ_section_title
;
 Vanadium complexes derived from oxacalix[6]arenes: structural studies and
 use in the ring opening homo-/co-polymerization of
 \e-caprolactone/\d-valerolactone and ethylene polymerization
;
_journal_issue 2
_journal_name_full 'Catalysis Science &amp; Technology'
_journal_page_first 624
_journal_page_last 636
_journal_paper_doi 10.1039/D0CY01979H
_journal_volume 11
_journal_year 2021
_chemical_formula_moiety
;
C80 H90 Cl2 N2 O8 V2
;
_chemical_formula_sum 'C80 H90 Cl2 N2 O8 V2'
_chemical_formula_weight 1380.31
_space_group_crystal_system monoclinic
_space_group_IT_number 14
_space_group_name_Hall '-P 2yn'
_space_group_name_H-M_alt 'P 1 21/n 1'
_atom_sites_solution_hydrogens geom
_audit_creation_method SHELXL-2018/3
_audit_update_record
;
2020-04-22 deposited with the CCDC.	2020-11-19 downloaded from the CCDC.
;
_cell_angle_alpha 90
_cell_angle_beta 113.114(5)
_cell_angle_gamma 90
_cell_formula_units_Z 4
_cell_length_a 19.7039(9)
_cell_length_b 20.0862(7)
_cell_length_c 20.6921(10)
_cell_measurement_reflns_used 6423
_cell_measurement_temperature 100(2)
_cell_measurement_theta_max 63.650
_cell_measurement_theta_min 2.603
_cell_volume 7532.0(6)
_computing_cell_refinement 'CrysAlisPro 1.171.40.53 (Rigaku OD, 2019)'
_computing_data_collection 'CrysAlisPro 1.171.40.53 (Rigaku OD, 2019)'
_computing_data_reduction 'CrysAlisPro 1.171.40.53 (Rigaku OD, 2019)'
_computing_structure_refinement 'SHELXL-2018/3 (Sheldrick, 2018)'
_computing_structure_solution 'SHELXT 2014/5 (Sheldrick, 2014)'
_diffrn_ambient_temperature 100(2)
_diffrn_detector_area_resol_mean 10.000
_diffrn_measured_fraction_theta_full 0.999
_diffrn_measured_fraction_theta_max 0.999
_diffrn_measurement_device_type
;
Rigaku 007HF diffractometer equipped with Varimax confocal 
mirrors and an AFC11 goniometer and HyPix 6000HE detector
;
_diffrn_measurement_method 'profile data from \w-scans'
_diffrn_radiation_type CuK\a
_diffrn_radiation_wavelength 1.54184
_diffrn_reflns_av_R_equivalents 0.1107
_diffrn_reflns_av_unetI/netI 0.0953
_diffrn_reflns_Laue_measured_fraction_full 0.999
_diffrn_reflns_Laue_measured_fraction_max 0.999
_diffrn_reflns_limit_h_max 23
_diffrn_reflns_limit_h_min -23
_diffrn_reflns_limit_k_max 21
_diffrn_reflns_limit_k_min -23
_diffrn_reflns_limit_l_max 24
_diffrn_reflns_limit_l_min -24
_diffrn_reflns_number 68213
_diffrn_reflns_point_group_measured_fraction_full 0.999
_diffrn_reflns_point_group_measured_fraction_max 0.999
_diffrn_reflns_theta_full 66.133
_diffrn_reflns_theta_max 66.133
_diffrn_reflns_theta_min 2.625
_diffrn_source 'Rotating-anode X-ray tube'
_exptl_absorpt_coefficient_mu 3.160
_exptl_absorpt_correction_T_max 1.000
_exptl_absorpt_correction_T_min 0.7382
_exptl_absorpt_correction_type multi-scan
_exptl_absorpt_process_details
;
CrysAlisPro 1.171.40.53 (Rigaku Oxford Diffraction, 2019)
Empirical absorption correction using spherical harmonics,
 implemented in SCALE3 ABSPACK scaling algorithm.
;
_exptl_crystal_colour red
_exptl_crystal_density_diffrn 1.217
_exptl_crystal_description needle
_exptl_crystal_F_000 2912
_exptl_crystal_size_max 0.150
_exptl_crystal_size_mid 0.030
_exptl_crystal_size_min 0.005
_refine_diff_density_max 0.420
_refine_diff_density_min -0.378
_refine_diff_density_rms 0.051
_refine_ls_extinction_method none
_refine_ls_goodness_of_fit_ref 1.016
_refine_ls_hydrogen_treatment constr
_refine_ls_matrix_type full
_refine_ls_number_parameters 791
_refine_ls_number_reflns 13175
_refine_ls_number_restraints 24
_refine_ls_restrained_S_all 1.015
_refine_ls_R_factor_all 0.1995
_refine_ls_R_factor_gt 0.0850
_refine_ls_shift/su_max 0.000
_refine_ls_shift/su_mean 0.000
_refine_ls_structure_factor_coef Fsqd
_refine_ls_weighting_details 'w=1/[\s^2^(Fo^2^)+(0.0927P)^2^+7.4349P] where P=(Fo^2^+2Fc^2^)/3'
_refine_ls_weighting_scheme calc
_refine_ls_wR_factor_gt 0.1975
_refine_ls_wR_factor_ref 0.2471
_reflns_Friedel_coverage 0.000
_reflns_number_gt 5544
_reflns_number_total 13175
_reflns_threshold_expression 'I > 2\s(I)'
_cod_data_source_file d0cy01979h2.cif
_cod_data_source_block 6
_cod_depositor_comments 'Adding full bibliography for 1559560--1559566.cif.'
_cod_original_sg_symbol_H-M 'P 21/n'
_cod_database_code 1559562
_shelx_shelxl_version_number 2018/3
_shelx_space_group_comment
;
The symmetry employed for this shelxl refinement is uniquely defined
by the following loop, which should always be used as a source of
symmetry information in preference to the above space-group names.
They are only intended as comments.
;
_shelx_estimated_absorpt_t_min 0.649
_shelx_estimated_absorpt_t_max 0.984

loop_
_space_group_symop_operation_xyz
'x, y, z'
'-x+1/2, y+1/2, -z+1/2'
'-x, -y, -z'
'x-1/2, -y-1/2, z-1/2'

loop_
_atom_site_label
_atom_site_type_symbol
_atom_site_fract_x
_atom_site_fract_y
_atom_site_fract_z
_atom_site_U_iso_or_equiv
_atom_site_adp_type
_atom_site_occupancy
_atom_site_site_symmetry_order
_atom_site_calc_flag
_atom_site_refinement_flags_posn
_atom_site_refinement_flags_adp
_atom_site_refinement_flags_occupancy
_atom_site_disorder_assembly
_atom_site_disorder_group
C1 C 0.5793(3) 0.7173(3) 0.7768(3) 0.0601(18) Uani 1 1 d . . . . .
C2 C 0.5845(3) 0.6620(3) 0.7383(3) 0.0563(17) Uani 1 1 d . . . . .
C3 C 0.6105(3) 0.6025(3) 0.7746(3) 0.0643(18) Uani 1 1 d . . . . .
H3 H 0.615047 0.564416 0.749305 0.077 Uiso 1 1 calc R U . . .
C4 C 0.6302(4) 0.5975(4) 0.8473(3) 0.071(2) Uani 1 1 d . . . . .
C5 C 0.6238(4) 0.6537(4) 0.8829(3) 0.074(2) Uani 1 1 d . . . . .
H5 H 0.636620 0.650687 0.932074 0.089 Uiso 1 1 calc R U . . .
C6 C 0.5994(3) 0.7142(3) 0.8499(3) 0.0667(19) Uani 1 1 d . . . . .
C7 C 0.6577(4) 0.5299(4) 0.8863(4) 0.086(2) Uani 1 1 d . . . . .
C8 C 0.6875(8) 0.4832(7) 0.8437(7) 0.108(2) Uiso 0.632(7) 1 d . U P A 1
H8A H 0.726877 0.505943 0.834507 0.162 Uiso 0.632(7) 1 calc R U P A 1
H8B H 0.707142 0.442508 0.870616 0.162 Uiso 0.632(7) 1 calc R U P A 1
H8C H 0.647371 0.471794 0.798946 0.162 Uiso 0.632(7) 1 calc R U P A 1
C9 C 0.7278(7) 0.5453(7) 0.9549(7) 0.108(2) Uiso 0.632(7) 1 d . U P A 1
H9A H 0.765983 0.565755 0.942077 0.162 Uiso 0.632(7) 1 calc R U P A 1
H9B H 0.714418 0.575908 0.984808 0.162 Uiso 0.632(7) 1 calc R U P A 1
H9C H 0.746794 0.503745 0.980464 0.162 Uiso 0.632(7) 1 calc R U P A 1
C10 C 0.5969(8) 0.4983(7) 0.9025(8) 0.108(2) Uiso 0.632(7) 1 d . U P A 1
H10A H 0.579967 0.529552 0.929345 0.162 Uiso 0.632(7) 1 calc R U P A 1
H10B H 0.555644 0.487011 0.858427 0.162 Uiso 0.632(7) 1 calc R U P A 1
H10C H 0.615415 0.457725 0.930097 0.162 Uiso 0.632(7) 1 calc R U P A 1
C8B C 0.7202(14) 0.5071(13) 0.8771(13) 0.108(2) Uiso 0.368(7) 1 d . U P A 2
H8B1 H 0.712815 0.511749 0.827658 0.162 Uiso 0.368(7) 1 calc R U P A 2
H8B2 H 0.763238 0.533301 0.906454 0.162 Uiso 0.368(7) 1 calc R U P A 2
H8B3 H 0.728516 0.460097 0.890786 0.162 Uiso 0.368(7) 1 calc R U P A 2
C9B C 0.6549(14) 0.5282(12) 0.9564(12) 0.108(2) Uiso 0.368(7) 1 d . U P A 2
H9B1 H 0.607440 0.545995 0.953441 0.162 Uiso 0.368(7) 1 calc R U P A 2
H9B2 H 0.660345 0.482203 0.973413 0.162 Uiso 0.368(7) 1 calc R U P A 2
H9B3 H 0.695067 0.555407 0.989081 0.162 Uiso 0.368(7) 1 calc R U P A 2
C10B C 0.5966(12) 0.4731(12) 0.8485(13) 0.108(2) Uiso 0.368(7) 1 d . U P A 2
H10D H 0.550019 0.484941 0.852312 0.162 Uiso 0.368(7) 1 calc R U P A 2
H10E H 0.588783 0.469922 0.798859 0.162 Uiso 0.368(7) 1 calc R U P A 2
H10F H 0.613950 0.430187 0.871575 0.162 Uiso 0.368(7) 1 calc R U P A 2
C11 C 0.5949(4) 0.7755(3) 0.8887(3) 0.077(2) Uani 1 1 d . . . . .
H11A H 0.618764 0.767339 0.939926 0.092 Uiso 1 1 calc R U . . .
H11B H 0.621601 0.812296 0.877024 0.092 Uiso 1 1 calc R U . . .
C12 C 0.5122(4) 0.8648(3) 0.8771(3) 0.077(2) Uani 1 1 d . . . . .
H12A H 0.542213 0.889320 0.856133 0.093 Uiso 1 1 calc R U . . .
H12B H 0.529479 0.877287 0.927311 0.093 Uiso 1 1 calc R U . . .
C13 C 0.4014(4) 0.8838(3) 0.7662(4) 0.0670(19) Uani 1 1 d . . . . .
C14 C 0.4325(4) 0.8820(3) 0.8396(4) 0.077(2) Uani 1 1 d . . . . .
C15 C 0.3885(5) 0.8961(4) 0.8758(4) 0.089(2) Uani 1 1 d . . . . .
H15 H 0.409983 0.894922 0.925724 0.107 Uiso 1 1 calc R U . . .
C16 C 0.3145(5) 0.9120(4) 0.8426(5) 0.095(3) Uani 1 1 d . . . . .
C17 C 0.2858(4) 0.9141(4) 0.7688(5) 0.091(2) Uani 1 1 d . . . . .
H17 H 0.235553 0.926131 0.744236 0.109 Uiso 1 1 calc R U . . .
C18 C 0.3277(4) 0.8992(3) 0.7303(4) 0.074(2) Uani 1 1 d . . . . .
C19 C 0.2633(6) 0.9244(6) 0.8812(5) 0.119(3) Uani 1 1 d . . . . .
C20 C 0.3037(6) 0.9147(7) 0.9597(6) 0.193(6) Uani 1 1 d . . . . .
H20A H 0.322211 0.868941 0.969237 0.290 Uiso 1 1 calc R U . . .
H20B H 0.345210 0.945865 0.977676 0.290 Uiso 1 1 calc R U . . .
H20C H 0.269782 0.923035 0.983042 0.290 Uiso 1 1 calc R U . . .
C21 C 0.2353(6) 0.9943(5) 0.8673(6) 0.155(4) Uani 1 1 d . . . . .
H21A H 0.209088 1.000966 0.816567 0.233 Uiso 1 1 calc R U . . .
H21B H 0.201508 1.002519 0.890774 0.233 Uiso 1 1 calc R U . . .
H21C H 0.276937 1.025349 0.885408 0.233 Uiso 1 1 calc R U . . .
C22 C 0.1987(6) 0.8758(5) 0.8563(6) 0.153(4) Uani 1 1 d . . . . .
H22A H 0.217382 0.830124 0.865566 0.229 Uiso 1 1 calc R U . . .
H22B H 0.166675 0.884497 0.881590 0.229 Uiso 1 1 calc R U . . .
H22C H 0.170414 0.881683 0.805765 0.229 Uiso 1 1 calc R U . . .
C23 C 0.2949(4) 0.8986(3) 0.6490(4) 0.077(2) Uani 1 1 d . . . . .
H23A H 0.257662 0.934481 0.631172 0.093 Uiso 1 1 calc R U . . .
H23B H 0.334505 0.907418 0.632054 0.093 Uiso 1 1 calc R U . . .
C24 C 0.2967(4) 0.7827(3) 0.6012(3) 0.0621(18) Uani 1 1 d . . . . .
C25 C 0.2597(4) 0.8333(4) 0.6212(3) 0.073(2) Uani 1 1 d . . . . .
C26 C 0.1901(4) 0.8202(4) 0.6179(4) 0.088(2) Uani 1 1 d . . . . .
H26 H 0.164572 0.854585 0.630534 0.105 Uiso 1 1 calc R U . . .
C27 C 0.1546(5) 0.7589(5) 0.5969(4) 0.087(2) Uani 1 1 d . . . . .
C28 C 0.1936(5) 0.7106(4) 0.5775(3) 0.080(2) Uani 1 1 d . . . . .
H28 H 0.171260 0.668265 0.563084 0.096 Uiso 1 1 calc R U . . .
C29 C 0.2638(4) 0.7211(4) 0.5781(3) 0.070(2) Uani 1 1 d . . . . .
C30 C 0.0754(5) 0.7491(6) 0.5933(4) 0.111(3) Uani 1 1 d . . . . .
C31 C 0.0672(5) 0.7836(5) 0.6576(5) 0.117(3) Uani 1 1 d . . . . .
H31A H 0.018630 0.773150 0.657709 0.176 Uiso 1 1 calc R U . . .
H31B H 0.071891 0.831947 0.654208 0.176 Uiso 1 1 calc R U . . .
H31C H 0.105821 0.767465 0.701250 0.176 Uiso 1 1 calc R U . . .
C32 C 0.0209(5) 0.7851(6) 0.5249(5) 0.146(4) Uani 1 1 d . . . . .
H32A H 0.022557 0.763016 0.483372 0.219 Uiso 1 1 calc R U . . .
H32B H 0.035557 0.831801 0.525561 0.219 Uiso 1 1 calc R U . . .
H32C H -0.029452 0.782925 0.523372 0.219 Uiso 1 1 calc R U . . .
C33 C 0.0553(5) 0.6758(6) 0.5912(5) 0.149(4) Uani 1 1 d . . . . .
H33A H 0.051471 0.656528 0.546396 0.223 Uiso 1 1 calc R U . . .
H33B H 0.007914 0.671379 0.595828 0.223 Uiso 1 1 calc R U . . .
H33C H 0.093642 0.652387 0.629993 0.223 Uiso 1 1 calc R U . . .
C34 C 0.2998(4) 0.6667(3) 0.5534(3) 0.071(2) Uani 1 1 d . . . . .
H34A H 0.290479 0.623820 0.571969 0.085 Uiso 1 1 calc R U . . .
H34B H 0.353778 0.674297 0.573655 0.085 Uiso 1 1 calc R U . . .
C35 C 0.2780(3) 0.7172(3) 0.4344(3) 0.0606(18) Uani 1 1 d . . . . .
C36 C 0.2735(3) 0.6609(3) 0.4728(3) 0.070(2) Uani 1 1 d . . . . .
C37 C 0.2486(3) 0.6026(3) 0.4362(3) 0.074(2) Uani 1 1 d . . . . .
H37 H 0.246401 0.563948 0.461691 0.089 Uiso 1 1 calc R U . . .
C38 C 0.2261(4) 0.5974(3) 0.3629(3) 0.073(2) Uani 1 1 d . . . . .
C39 C 0.2315(3) 0.6553(3) 0.3269(3) 0.0679(19) Uani 1 1 d . . . . .
H39 H 0.216969 0.653667 0.277416 0.081 Uiso 1 1 calc R U . . .
C40 C 0.2576(3) 0.7149(3) 0.3620(3) 0.0666(19) Uani 1 1 d . . . . .
C41 C 0.2003(4) 0.5321(3) 0.3241(3) 0.076(2) Uani 1 1 d . . . . .
C42 C 0.1507(4) 0.4936(4) 0.3510(4) 0.098(3) Uani 1 1 d . . . . .
H42A H 0.178436 0.481319 0.400215 0.148 Uiso 1 1 calc R U . . .
H42B H 0.133078 0.453164 0.322790 0.148 Uiso 1 1 calc R U . . .
H42C H 0.108423 0.521315 0.347318 0.148 Uiso 1 1 calc R U . . .
C43 C 0.1581(5) 0.5427(3) 0.2446(3) 0.110(3) Uani 1 1 d . . . . .
H43A H 0.141374 0.499652 0.221648 0.165 Uiso 1 1 calc R U . . .
H43B H 0.190822 0.563832 0.225145 0.165 Uiso 1 1 calc R U . . .
H43C H 0.115384 0.571483 0.236458 0.165 Uiso 1 1 calc R U . . .
C44 C 0.2699(4) 0.4905(3) 0.3351(4) 0.094(2) Uani 1 1 d . . . . .
H44A H 0.292805 0.476187 0.384268 0.141 Uiso 1 1 calc R U . . .
H44B H 0.304948 0.517640 0.323621 0.141 Uiso 1 1 calc R U . . .
H44C H 0.256029 0.451315 0.304481 0.141 Uiso 1 1 calc R U . . .
C45 C 0.2618(3) 0.7774(3) 0.3240(3) 0.0642(19) Uani 1 1 d . . . . .
H45A H 0.237544 0.770483 0.272596 0.077 Uiso 1 1 calc R U . . .
H45B H 0.236160 0.814191 0.337052 0.077 Uiso 1 1 calc R U . . .
C46 C 0.3486(3) 0.8629(3) 0.3355(3) 0.071(2) Uani 1 1 d . . . . .
H46A H 0.318214 0.889100 0.354691 0.085 Uiso 1 1 calc R U . . .
H46B H 0.332769 0.873891 0.285034 0.085 Uiso 1 1 calc R U . . .
C47 C 0.4566(4) 0.8850(3) 0.4486(3) 0.0645(19) Uani 1 1 d . . . . .
C48 C 0.4288(4) 0.8797(3) 0.3742(3) 0.068(2) Uani 1 1 d . . . . .
C49 C 0.4755(4) 0.8875(3) 0.3400(4) 0.078(2) Uani 1 1 d . . . . .
H49 H 0.456284 0.883327 0.290259 0.094 Uiso 1 1 calc R U . . .
C50 C 0.5510(4) 0.9017(3) 0.3763(4) 0.075(2) Uani 1 1 d . . . . .
C51 C 0.5749(4) 0.9111(3) 0.4479(4) 0.070(2) Uani 1 1 d . . . . .
H51 H 0.624583 0.924556 0.472906 0.084 Uiso 1 1 calc R U . . .
C52 C 0.5308(4) 0.9023(3) 0.4855(3) 0.0630(19) Uani 1 1 d . . . . .
C53 C 0.6026(4) 0.9041(5) 0.3362(4) 0.092(2) Uani 1 1 d . . . . .
C54 C 0.5701(4) 0.9489(4) 0.2713(4) 0.106(3) Uani 1 1 d . . . . .
H54A H 0.564578 0.994273 0.285957 0.159 Uiso 1 1 calc R U . . .
H54B H 0.521746 0.931729 0.240141 0.159 Uiso 1 1 calc R U . . .
H54C H 0.603240 0.949375 0.246229 0.159 Uiso 1 1 calc R U . . .
C55 C 0.6807(4) 0.9264(4) 0.3816(4) 0.118(3) Uani 1 1 d . . . . .
H55A H 0.678876 0.969236 0.403655 0.176 Uiso 1 1 calc R U . . .
H55B H 0.709191 0.931376 0.352330 0.176 Uiso 1 1 calc R U . . .
H55C H 0.704258 0.893102 0.418180 0.176 Uiso 1 1 calc R U . . .
C56 C 0.6069(5) 0.8324(5) 0.3101(5) 0.131(3) Uani 1 1 d . . . . .
H56A H 0.634844 0.832850 0.279948 0.196 Uiso 1 1 calc R U . . .
H56B H 0.556933 0.815746 0.283228 0.196 Uiso 1 1 calc R U . . .
H56C H 0.631686 0.803256 0.350522 0.196 Uiso 1 1 calc R U . . .
C57 C 0.5620(3) 0.9036(3) 0.5656(3) 0.068(2) Uani 1 1 d . . . . .
H57A H 0.599250 0.939415 0.583144 0.081 Uiso 1 1 calc R U . . .
H57B H 0.521851 0.913135 0.581725 0.081 Uiso 1 1 calc R U . . .
C58 C 0.5601(3) 0.7859(3) 0.6134(3) 0.0527(16) Uani 1 1 d . . . . .
C59 C 0.5971(4) 0.8374(3) 0.5949(3) 0.0599(18) Uani 1 1 d . . . . .
C60 C 0.6671(4) 0.8250(3) 0.5976(3) 0.069(2) Uani 1 1 d . . . . .
H60 H 0.692476 0.860178 0.585959 0.083 Uiso 1 1 calc R U . . .
C61 C 0.7028(4) 0.7634(4) 0.6167(3) 0.0691(19) Uani 1 1 d . . . . .
C62 C 0.6631(4) 0.7137(3) 0.6333(3) 0.0637(19) Uani 1 1 d . . . . .
H62 H 0.684184 0.670483 0.644402 0.076 Uiso 1 1 calc R U . . .
C63 C 0.5940(3) 0.7246(3) 0.6343(3) 0.0562(17) Uani 1 1 d . . . . .
C64 C 0.7812(4) 0.7550(4) 0.6199(4) 0.086(2) Uani 1 1 d . . . . .
C65 C 0.7874(4) 0.7826(4) 0.5541(4) 0.104(3) Uani 1 1 d . . . . .
H65A H 0.838111 0.777269 0.557594 0.156 Uiso 1 1 calc R U . . .
H65B H 0.774269 0.829894 0.549402 0.156 Uiso 1 1 calc R U . . .
H65C H 0.753652 0.758316 0.512924 0.156 Uiso 1 1 calc R U . . .
C66 C 0.8377(4) 0.7911(4) 0.6843(4) 0.103(3) Uani 1 1 d . . . . .
H66A H 0.887481 0.784121 0.685677 0.154 Uiso 1 1 calc R U . . .
H66B H 0.834909 0.773204 0.727257 0.154 Uiso 1 1 calc R U . . .
H66C H 0.826624 0.838811 0.680883 0.154 Uiso 1 1 calc R U . . .
C67 C 0.8055(4) 0.6820(4) 0.6276(5) 0.114(3) Uani 1 1 d . . . . .
H67A H 0.773966 0.657048 0.585933 0.171 Uiso 1 1 calc R U . . .
H67B H 0.801085 0.662969 0.669449 0.171 Uiso 1 1 calc R U . . .
H67C H 0.856909 0.679205 0.632499 0.171 Uiso 1 1 calc R U . . .
C68 C 0.5575(3) 0.6676(3) 0.6584(3) 0.0612(18) Uani 1 1 d . . . . .
H68A H 0.503430 0.674406 0.638265 0.073 Uiso 1 1 calc R U . . .
H68B H 0.567674 0.625098 0.639576 0.073 Uiso 1 1 calc R U . . .
N1 N 0.4225(3) 0.7346(2) 0.7283(2) 0.0638(15) Uani 1 1 d . . . . .
C70 C 0.4069(4) 0.6810(3) 0.7614(4) 0.0552(9) Uiso 0.663(11) 1 d G U P B 1
C71 C 0.4202(4) 0.6160(4) 0.7466(4) 0.0718(12) Uiso 0.663(11) 1 d G U P B 1
H71 H 0.436379 0.607366 0.709772 0.086 Uiso 0.663(11) 1 calc R U P B 1
C72 C 0.4098(4) 0.5635(3) 0.7856(5) 0.0745(12) Uiso 0.663(11) 1 d G U P B 1
H72 H 0.418854 0.519088 0.775398 0.089 Uiso 0.663(11) 1 calc R U P B 1
C73 C 0.3861(5) 0.5761(4) 0.8394(4) 0.0773(13) Uiso 0.663(11) 1 d G U P B 1
C74 C 0.3728(5) 0.6411(5) 0.8543(3) 0.0745(12) Uiso 0.663(11) 1 d G U P B 1
H74 H 0.356561 0.649723 0.891067 0.089 Uiso 0.663(11) 1 calc R U P B 1
C75 C 0.3832(5) 0.6936(3) 0.8153(4) 0.0718(12) Uiso 0.663(11) 1 d G U P B 1
H75 H 0.374085 0.738002 0.825441 0.086 Uiso 0.663(11) 1 calc R U P B 1
Cl1A Cl 0.3784(5) 0.5130(4) 0.8924(5) 0.124(2) Uani 0.663(11) 1 d . U P B 1
Cl1B Cl 0.3656(12) 0.5444(11) 0.9161(11) 0.171(8) Uani 0.337(11) 1 d . U P B 2
C70B C 0.3967(9) 0.6916(7) 0.7647(7) 0.0552(9) Uiso 0.337(11) 1 d G U P B 2
C71B C 0.4244(8) 0.6272(7) 0.7717(8) 0.0718(12) Uiso 0.337(11) 1 d G U P B 2
H71B H 0.451604 0.613372 0.744946 0.086 Uiso 0.337(11) 1 calc R U P B 2
C72B C 0.4123(8) 0.5830(7) 0.8177(10) 0.0745(12) Uiso 0.337(11) 1 d G U P B 2
H72B H 0.431265 0.538956 0.822507 0.089 Uiso 0.337(11) 1 calc R U P B 2
C73B C 0.3725(9) 0.6032(8) 0.8568(8) 0.0773(13) Uiso 0.337(11) 1 d G U P B 2
C74B C 0.3448(9) 0.6676(8) 0.8498(7) 0.0745(12) Uiso 0.337(11) 1 d G U P B 2
H74B H 0.317582 0.681467 0.876527 0.089 Uiso 0.337(11) 1 calc R U P B 2
C75B C 0.3569(9) 0.7118(6) 0.8037(8) 0.0718(12) Uiso 0.337(11) 1 d G U P B 2
H75B H 0.337921 0.755884 0.798966 0.086 Uiso 0.337(11) 1 calc R U P B 2
N2 N 0.4362(2) 0.7369(2) 0.4874(2) 0.0607(14) Uani 1 1 d . . . . .
C76A C 0.4606(4) 0.6880(3) 0.4531(3) 0.0657(9) Uiso 0.778(5) 1 d G U P C 1
C77A C 0.4481(4) 0.6218(4) 0.4647(4) 0.0854(12) Uiso 0.778(5) 1 d G U P C 1
H77A H 0.426404 0.610972 0.497060 0.102 Uiso 0.778(5) 1 calc R U P C 1
C78A C 0.4674(4) 0.5715(3) 0.4290(4) 0.0887(13) Uiso 0.778(5) 1 d G U P C 1
H78A H 0.458832 0.526282 0.436908 0.106 Uiso 0.778(5) 1 calc R U P C 1
C79A C 0.4991(4) 0.5874(3) 0.3817(4) 0.0920(13) Uiso 0.778(5) 1 d G U P C 1
C80A C 0.5116(3) 0.6536(3) 0.3701(3) 0.0887(13) Uiso 0.778(5) 1 d G U P C 1
H80A H 0.533274 0.664471 0.337768 0.106 Uiso 0.778(5) 1 calc R U P C 1
C81A C 0.4923(3) 0.7039(3) 0.4058(3) 0.0854(12) Uiso 0.778(5) 1 d G U P C 1
H81A H 0.500848 0.749162 0.397920 0.102 Uiso 0.778(5) 1 calc R U P C 1
Cl2A Cl 0.5220(2) 0.5241(2) 0.3391(3) 0.1520(18) Uani 0.778(5) 1 d . U P C 1
O1 O 0.5543(2) 0.77605(18) 0.74249(19) 0.0616(12) Uani 1 1 d . . . . .
O2 O 0.5199(2) 0.7941(2) 0.8704(2) 0.0670(12) Uani 1 1 d . . . . .
O3 O 0.4435(2) 0.8697(2) 0.7293(2) 0.0678(13) Uani 1 1 d . . . . .
O4 O 0.3666(2) 0.79592(19) 0.60206(19) 0.0626(12) Uani 1 1 d . . . . .
O5 O 0.3018(2) 0.77622(19) 0.46901(18) 0.0610(12) Uani 1 1 d . . . . .
O6 O 0.3390(2) 0.7940(2) 0.34360(19) 0.0657(12) Uani 1 1 d . . . . .
O7 O 0.4125(2) 0.87233(19) 0.4835(2) 0.0657(13) Uani 1 1 d . . . . .
O8 O 0.4900(2) 0.79807(18) 0.61129(18) 0.0569(11) Uani 1 1 d . . . . .
V1 V 0.45652(6) 0.79300(5) 0.69243(5) 0.0612(4) Uani 1 1 d . . . . .
V2 V 0.39966(6) 0.79471(5) 0.52013(5) 0.0613(4) Uani 1 1 d . . . . .
Cl2B Cl 0.5733(9) 0.5077(6) 0.4098(11) 0.155(7) Uani 0.222(5) 1 d . U P C 2
C76B C 0.4616(12) 0.6813(11) 0.4711(12) 0.0657(9) Uiso 0.222(5) 1 d G U P C 2
C77B C 0.4300(11) 0.6184(13) 0.4639(14) 0.0854(12) Uiso 0.222(5) 1 d G U P C 2
H77B H 0.385748 0.612418 0.471288 0.102 Uiso 0.222(5) 1 calc R U P C 2
C78B C 0.4631(13) 0.5644(10) 0.4460(13) 0.0887(13) Uiso 0.222(5) 1 d G U P C 2
H78B H 0.441470 0.521450 0.441038 0.106 Uiso 0.222(5) 1 calc R U P C 2
C79B C 0.5278(13) 0.5732(10) 0.4352(12) 0.0920(13) Uiso 0.222(5) 1 d G U P C 2
C81B C 0.5595(10) 0.6361(12) 0.4424(12) 0.0887(13) Uiso 0.222(5) 1 d G U P C 2
H81B H 0.603749 0.642107 0.435004 0.106 Uiso 0.222(5) 1 calc R U P C 2
C80B C 0.5264(12) 0.6901(9) 0.4603(12) 0.0854(12) Uiso 0.222(5) 1 d G U P C 2
H80B H 0.548027 0.733076 0.465255 0.102 Uiso 0.222(5) 1 calc R U P C 2

loop_
_atom_site_aniso_label
_atom_site_aniso_U_11
_atom_site_aniso_U_22
_atom_site_aniso_U_33
_atom_site_aniso_U_23
_atom_site_aniso_U_13
_atom_site_aniso_U_12
C1 0.045(4) 0.062(4) 0.056(4) 0.003(3) 0.000(3) 0.001(3)
C2 0.060(4) 0.048(4) 0.042(3) 0.004(3) 0.000(3) 0.000(3)
C3 0.064(4) 0.050(4) 0.065(4) 0.010(3) 0.010(3) 0.006(3)
C4 0.069(5) 0.070(5) 0.054(4) 0.019(4) 0.003(3) 0.002(4)
C5 0.072(5) 0.083(5) 0.052(4) 0.008(4) 0.008(3) 0.000(4)
C6 0.069(4) 0.066(5) 0.044(4) 0.002(3) -0.001(3) -0.007(4)
C7 0.079(5) 0.095(6) 0.070(5) 0.029(4) 0.016(4) 0.018(5)
C11 0.072(5) 0.076(5) 0.056(4) 0.001(4) -0.004(3) -0.001(4)
C12 0.090(6) 0.076(5) 0.053(4) -0.016(4) 0.014(4) -0.003(4)
C13 0.071(5) 0.054(4) 0.064(5) -0.004(3) 0.012(4) 0.001(4)
C14 0.081(5) 0.059(5) 0.072(5) -0.015(4) 0.010(4) 0.006(4)
C15 0.099(7) 0.081(6) 0.077(6) -0.011(4) 0.023(5) 0.014(5)
C16 0.096(7) 0.094(6) 0.082(6) -0.021(5) 0.021(5) 0.018(5)
C17 0.076(5) 0.083(6) 0.101(7) -0.007(5) 0.022(5) 0.018(4)
C18 0.074(5) 0.058(4) 0.080(5) -0.003(4) 0.018(4) 0.009(4)
C19 0.103(7) 0.131(9) 0.109(8) -0.039(7) 0.028(6) 0.011(7)
C20 0.135(10) 0.348(19) 0.116(9) -0.011(11) 0.071(8) 0.046(11)
C21 0.174(11) 0.111(8) 0.210(12) -0.054(8) 0.107(9) 0.010(8)
C22 0.148(10) 0.154(10) 0.185(11) -0.050(9) 0.095(9) -0.020(8)
C23 0.071(5) 0.074(5) 0.077(5) 0.004(4) 0.018(4) 0.017(4)
C24 0.052(4) 0.067(5) 0.045(3) 0.012(3) -0.005(3) 0.000(4)
C25 0.056(5) 0.086(6) 0.059(4) 0.017(4) 0.003(3) 0.011(4)
C26 0.065(5) 0.115(7) 0.067(5) -0.001(4) 0.008(4) 0.001(5)
C27 0.076(6) 0.128(8) 0.049(4) -0.001(5) 0.016(4) -0.004(6)
C28 0.086(6) 0.094(6) 0.041(4) -0.001(4) 0.006(4) -0.018(5)
C29 0.068(5) 0.078(6) 0.045(4) 0.009(4) 0.003(3) -0.005(4)
C30 0.092(7) 0.163(10) 0.073(6) -0.023(6) 0.027(5) -0.025(6)
C31 0.098(7) 0.156(9) 0.103(7) -0.008(6) 0.045(5) -0.023(6)
C32 0.073(6) 0.257(14) 0.097(7) -0.015(8) 0.021(5) 0.000(7)
C33 0.113(8) 0.208(12) 0.128(8) -0.043(8) 0.051(7) -0.071(8)
C34 0.083(5) 0.060(4) 0.039(3) 0.011(3) -0.008(3) -0.016(4)
C35 0.058(4) 0.056(4) 0.043(3) 0.007(3) -0.008(3) 0.000(3)
C36 0.066(4) 0.060(4) 0.056(4) 0.009(3) -0.009(3) -0.004(4)
C37 0.073(5) 0.056(4) 0.059(4) 0.018(3) -0.011(3) -0.005(4)
C38 0.073(5) 0.058(4) 0.062(4) 0.005(4) -0.003(3) -0.001(4)
C39 0.055(4) 0.063(4) 0.061(4) 0.010(4) -0.003(3) 0.005(3)
C40 0.058(4) 0.051(4) 0.066(4) 0.001(3) -0.003(3) -0.008(3)
C41 0.083(5) 0.054(4) 0.064(4) -0.005(3) -0.001(4) -0.003(4)
C42 0.093(6) 0.062(5) 0.125(7) -0.020(5) 0.026(5) -0.006(4)
C43 0.135(7) 0.063(5) 0.071(5) -0.006(4) -0.025(5) -0.006(5)
C44 0.105(6) 0.060(5) 0.100(6) -0.006(4) 0.022(5) 0.001(4)
C45 0.064(4) 0.060(4) 0.047(3) 0.010(3) -0.002(3) -0.006(3)
C46 0.073(5) 0.060(4) 0.057(4) 0.018(3) 0.001(3) -0.005(4)
C47 0.065(5) 0.052(4) 0.058(4) 0.017(3) 0.005(4) 0.000(3)
C48 0.068(5) 0.061(4) 0.050(4) 0.012(3) -0.005(3) -0.001(4)
C49 0.092(6) 0.058(4) 0.062(5) 0.015(3) 0.007(4) -0.006(4)
C50 0.075(5) 0.059(4) 0.070(5) 0.018(4) 0.006(4) -0.006(4)
C51 0.068(5) 0.055(4) 0.064(5) 0.014(4) 0.002(4) -0.005(4)
C52 0.062(4) 0.047(4) 0.060(4) 0.007(3) 0.002(4) -0.003(3)
C53 0.082(6) 0.106(7) 0.085(6) 0.004(5) 0.029(5) -0.018(5)
C54 0.105(6) 0.116(7) 0.082(6) 0.027(5) 0.020(5) -0.002(5)
C55 0.092(6) 0.139(8) 0.099(6) 0.028(6) 0.013(5) -0.030(6)
C56 0.124(8) 0.120(8) 0.155(9) 0.001(7) 0.063(7) -0.004(6)
C57 0.062(4) 0.048(4) 0.063(4) 0.004(3) -0.007(3) -0.006(3)
C58 0.051(4) 0.054(4) 0.035(3) -0.001(3) -0.004(3) 0.000(3)
C59 0.055(4) 0.048(4) 0.050(4) 0.003(3) -0.008(3) -0.004(3)
C60 0.071(5) 0.056(4) 0.055(4) 0.003(3) -0.002(3) -0.011(4)
C61 0.064(5) 0.062(5) 0.064(4) 0.005(4) 0.006(3) 0.008(4)
C62 0.064(4) 0.046(4) 0.056(4) 0.006(3) -0.004(3) -0.002(4)
C63 0.054(4) 0.050(4) 0.043(3) -0.004(3) -0.004(3) -0.003(3)
C64 0.083(6) 0.080(6) 0.083(5) 0.020(4) 0.018(4) 0.018(4)
C65 0.085(6) 0.109(7) 0.111(7) 0.024(5) 0.032(5) 0.011(5)
C66 0.074(5) 0.112(7) 0.099(6) 0.012(5) 0.008(4) -0.005(5)
C67 0.096(6) 0.077(6) 0.165(9) 0.036(6) 0.047(6) 0.019(5)
C68 0.060(4) 0.046(4) 0.056(4) -0.005(3) -0.001(3) -0.003(3)
N1 0.058(3) 0.059(3) 0.054(3) 0.002(3) 0.000(2) -0.002(3)
Cl1A 0.113(4) 0.126(5) 0.116(5) 0.034(3) 0.028(3) -0.037(4)
Cl1B 0.141(10) 0.199(19) 0.149(14) 0.078(12) 0.030(9) -0.042(13)
N2 0.051(3) 0.059(3) 0.051(3) 0.004(3) -0.003(2) 0.000(3)
Cl2A 0.118(3) 0.127(3) 0.209(5) -0.079(3) 0.062(3) -0.008(2)
O1 0.062(3) 0.045(2) 0.050(2) 0.0016(19) -0.0080(19) -0.002(2)
O2 0.062(3) 0.070(3) 0.052(2) -0.003(2) 0.004(2) 0.000(2)
O3 0.072(3) 0.053(3) 0.061(3) -0.005(2) 0.006(2) 0.004(2)
O4 0.053(3) 0.058(3) 0.055(2) 0.002(2) -0.0029(19) 0.002(2)
O5 0.057(3) 0.053(3) 0.048(2) 0.0050(19) -0.0062(19) -0.004(2)
O6 0.060(3) 0.058(3) 0.055(2) 0.012(2) -0.003(2) -0.007(2)
O7 0.058(3) 0.052(3) 0.062(3) 0.010(2) -0.003(2) -0.003(2)
O8 0.061(3) 0.046(2) 0.043(2) 0.0038(18) -0.0015(19) -0.003(2)
V1 0.0608(7) 0.0508(7) 0.0487(6) 0.0008(5) -0.0034(5) 0.0022(6)
V2 0.0593(7) 0.0525(7) 0.0464(6) 0.0046(5) -0.0068(5) -0.0019(6)
Cl2B 0.132(12) 0.123(10) 0.27(2) -0.064(12) 0.140(14) -0.026(9)

loop_
_atom_type_symbol
_atom_type_description
_atom_type_scat_dispersion_real
_atom_type_scat_dispersion_imag
_atom_type_scat_source
C C 0.0181 0.0091 'International Tables Vol C Tables 4.2.6.8 and 6.1.1.4'
H H 0.0000 0.0000 'International Tables Vol C Tables 4.2.6.8 and 6.1.1.4'
N N 0.0311 0.0180 'International Tables Vol C Tables 4.2.6.8 and 6.1.1.4'
O O 0.0492 0.0322 'International Tables Vol C Tables 4.2.6.8 and 6.1.1.4'
Cl Cl 0.3639 0.7018 'International Tables Vol C Tables 4.2.6.8 and 6.1.1.4'
V V 0.0687 2.1097 'International Tables Vol C Tables 4.2.6.8 and 6.1.1.4'

loop_
_geom_angle_atom_site_label_1
_geom_angle_atom_site_label_2
_geom_angle_atom_site_label_3
_geom_angle
_geom_angle_site_symmetry_1
_geom_angle_site_symmetry_3
_geom_angle_publ_flag
O1 C1 C2 118.9(5) . . ?
O1 C1 C6 119.3(6) . . ?
C2 C1 C6 121.8(6) . . ?
C1 C2 C3 118.0(6) . . ?
C1 C2 C68 119.2(5) . . ?
C3 C2 C68 122.7(6) . . ?
C2 C3 C4 121.7(6) . . ?
C2 C3 H3 119.1 . . ?
C4 C3 H3 119.1 . . ?
C5 C4 C3 118.0(6) . . ?
C5 C4 C7 121.3(6) . . ?
C3 C4 C7 120.7(7) . . ?
C4 C5 C6 122.9(6) . . ?
C4 C5 H5 118.6 . . ?
C6 C5 H5 118.6 . . ?
C5 C6 C1 117.7(6) . . ?
C5 C6 C11 122.9(6) . . ?
C1 C6 C11 119.4(6) . . ?
C8B C7 C9B 120.2(14) . . ?
C10 C7 C8 112.5(9) . . ?
C8B C7 C4 111.2(12) . . ?
C9B C7 C4 112.9(11) . . ?
C10 C7 C4 109.6(7) . . ?
C8 C7 C4 111.2(8) . . ?
C10 C7 C9 112.1(9) . . ?
C8 C7 C9 103.7(9) . . ?
C4 C7 C9 107.4(7) . . ?
C8B C7 C10B 103.4(15) . . ?
C9B C7 C10B 98.7(13) . . ?
C4 C7 C10B 108.7(10) . . ?
C7 C8 H8A 109.5 . . ?
C7 C8 H8B 109.5 . . ?
H8A C8 H8B 109.5 . . ?
C7 C8 H8C 109.5 . . ?
H8A C8 H8C 109.5 . . ?
H8B C8 H8C 109.5 . . ?
C7 C9 H9A 109.5 . . ?
C7 C9 H9B 109.5 . . ?
H9A C9 H9B 109.5 . . ?
C7 C9 H9C 109.5 . . ?
H9A C9 H9C 109.5 . . ?
H9B C9 H9C 109.5 . . ?
C7 C10 H10A 109.5 . . ?
C7 C10 H10B 109.5 . . ?
H10A C10 H10B 109.5 . . ?
C7 C10 H10C 109.5 . . ?
H10A C10 H10C 109.5 . . ?
H10B C10 H10C 109.5 . . ?
C7 C8B H8B1 109.5 . . ?
C7 C8B H8B2 109.5 . . ?
H8B1 C8B H8B2 109.5 . . ?
C7 C8B H8B3 109.5 . . ?
H8B1 C8B H8B3 109.5 . . ?
H8B2 C8B H8B3 109.5 . . ?
C7 C9B H9B1 109.5 . . ?
C7 C9B H9B2 109.5 . . ?
H9B1 C9B H9B2 109.5 . . ?
C7 C9B H9B3 109.5 . . ?
H9B1 C9B H9B3 109.5 . . ?
H9B2 C9B H9B3 109.5 . . ?
C7 C10B H10D 109.5 . . ?
C7 C10B H10E 109.5 . . ?
H10D C10B H10E 109.5 . . ?
C7 C10B H10F 109.5 . . ?
H10D C10B H10F 109.5 . . ?
H10E C10B H10F 109.5 . . ?
O2 C11 C6 110.4(5) . . ?
O2 C11 H11A 109.6 . . ?
C6 C11 H11A 109.6 . . ?
O2 C11 H11B 109.6 . . ?
C6 C11 H11B 109.6 . . ?
H11A C11 H11B 108.1 . . ?
O2 C12 C14 107.8(5) . . ?
O2 C12 H12A 110.1 . . ?
C14 C12 H12A 110.1 . . ?
O2 C12 H12B 110.1 . . ?
C14 C12 H12B 110.1 . . ?
H12A C12 H12B 108.5 . . ?
O3 C13 C18 119.3(7) . . ?
O3 C13 C14 120.1(7) . . ?
C18 C13 C14 120.6(8) . . ?
C15 C14 C13 118.9(7) . . ?
C15 C14 C12 121.5(7) . . ?
C13 C14 C12 119.6(8) . . ?
C14 C15 C16 122.9(8) . . ?
C14 C15 H15 118.6 . . ?
C16 C15 H15 118.6 . . ?
C15 C16 C17 116.2(9) . . ?
C15 C16 C19 124.0(8) . . ?
C17 C16 C19 119.7(8) . . ?
C18 C17 C16 122.8(8) . . ?
C18 C17 H17 118.6 . . ?
C16 C17 H17 118.6 . . ?
C13 C18 C17 118.5(7) . . ?
C13 C18 C23 119.0(7) . . ?
C17 C18 C23 122.5(7) . . ?
C21 C19 C20 109.0(9) . . ?
C21 C19 C22 109.9(9) . . ?
C20 C19 C22 107.3(10) . . ?
C21 C19 C16 108.7(9) . . ?
C20 C19 C16 111.2(8) . . ?
C22 C19 C16 110.7(8) . . ?
C19 C20 H20A 109.5 . . ?
C19 C20 H20B 109.5 . . ?
H20A C20 H20B 109.5 . . ?
C19 C20 H20C 109.5 . . ?
H20A C20 H20C 109.5 . . ?
H20B C20 H20C 109.5 . . ?
C19 C21 H21A 109.5 . . ?
C19 C21 H21B 109.5 . . ?
H21A C21 H21B 109.5 . . ?
C19 C21 H21C 109.5 . . ?
H21A C21 H21C 109.5 . . ?
H21B C21 H21C 109.5 . . ?
C19 C22 H22A 109.5 . . ?
C19 C22 H22B 109.5 . . ?
H22A C22 H22B 109.5 . . ?
C19 C22 H22C 109.5 . . ?
H22A C22 H22C 109.5 . . ?
H22B C22 H22C 109.5 . . ?
C25 C23 C18 111.1(6) . . ?
C25 C23 H23A 109.4 . . ?
C18 C23 H23A 109.4 . . ?
C25 C23 H23B 109.4 . . ?
C18 C23 H23B 109.4 . . ?
H23A C23 H23B 108.0 . . ?
C29 C24 O4 119.8(7) . . ?
C29 C24 C25 121.3(7) . . ?
O4 C24 C25 118.8(6) . . ?
C26 C25 C24 118.0(7) . . ?
C26 C25 C23 119.6(8) . . ?
C24 C25 C23 122.3(7) . . ?
C25 C26 C27 123.6(8) . . ?
C25 C26 H26 118.2 . . ?
C27 C26 H26 118.2 . . ?
C28 C27 C26 115.9(8) . . ?
C28 C27 C30 124.0(9) . . ?
C26 C27 C30 120.0(9) . . ?
C27 C28 C29 123.4(8) . . ?
C27 C28 H28 118.3 . . ?
C29 C28 H28 118.3 . . ?
C24 C29 C28 117.7(8) . . ?
C24 C29 C34 123.2(7) . . ?
C28 C29 C34 119.2(7) . . ?
C33 C30 C27 111.8(9) . . ?
C33 C30 C31 110.0(8) . . ?
C27 C30 C31 110.1(7) . . ?
C33 C30 C32 109.9(8) . . ?
C27 C30 C32 107.7(7) . . ?
C31 C30 C32 107.3(8) . . ?
C30 C31 H31A 109.5 . . ?
C30 C31 H31B 109.5 . . ?
H31A C31 H31B 109.5 . . ?
C30 C31 H31C 109.5 . . ?
H31A C31 H31C 109.5 . . ?
H31B C31 H31C 109.5 . . ?
C30 C32 H32A 109.5 . . ?
C30 C32 H32B 109.5 . . ?
H32A C32 H32B 109.5 . . ?
C30 C32 H32C 109.5 . . ?
H32A C32 H32C 109.5 . . ?
H32B C32 H32C 109.5 . . ?
C30 C33 H33A 109.5 . . ?
C30 C33 H33B 109.5 . . ?
H33A C33 H33B 109.5 . . ?
C30 C33 H33C 109.5 . . ?
H33A C33 H33C 109.5 . . ?
H33B C33 H33C 109.5 . . ?
C29 C34 C36 114.9(5) . . ?
C29 C34 H34A 108.5 . . ?
C36 C34 H34A 108.5 . . ?
C29 C34 H34B 108.5 . . ?
C36 C34 H34B 108.5 . . ?
H34A C34 H34B 107.5 . . ?
O5 C35 C40 119.2(5) . . ?
O5 C35 C36 119.1(5) . . ?
C40 C35 C36 121.7(6) . . ?
C37 C36 C35 117.5(6) . . ?
C37 C36 C34 123.7(6) . . ?
C35 C36 C34 118.7(6) . . ?
C36 C37 C38 123.4(6) . . ?
C36 C37 H37 118.3 . . ?
C38 C37 H37 118.3 . . ?
C39 C38 C37 116.8(6) . . ?
C39 C38 C41 121.0(6) . . ?
C37 C38 C41 122.2(6) . . ?
C40 C39 C38 121.7(6) . . ?
C40 C39 H39 119.2 . . ?
C38 C39 H39 119.2 . . ?
C39 C40 C35 118.9(6) . . ?
C39 C40 C45 122.1(6) . . ?
C35 C40 C45 119.0(5) . . ?
C42 C41 C38 112.2(6) . . ?
C42 C41 C43 107.9(6) . . ?
C38 C41 C43 111.9(6) . . ?
C42 C41 C44 109.5(6) . . ?
C38 C41 C44 107.2(6) . . ?
C43 C41 C44 108.0(7) . . ?
C41 C42 H42A 109.5 . . ?
C41 C42 H42B 109.5 . . ?
H42A C42 H42B 109.5 . . ?
C41 C42 H42C 109.5 . . ?
H42A C42 H42C 109.5 . . ?
H42B C42 H42C 109.5 . . ?
C41 C43 H43A 109.5 . . ?
C41 C43 H43B 109.5 . . ?
H43A C43 H43B 109.5 . . ?
C41 C43 H43C 109.5 . . ?
H43A C43 H43C 109.5 . . ?
H43B C43 H43C 109.5 . . ?
C41 C44 H44A 109.5 . . ?
C41 C44 H44B 109.5 . . ?
H44A C44 H44B 109.5 . . ?
C41 C44 H44C 109.5 . . ?
H44A C44 H44C 109.5 . . ?
H44B C44 H44C 109.5 . . ?
O6 C45 C40 108.2(5) . . ?
O6 C45 H45A 110.1 . . ?
C40 C45 H45A 110.1 . . ?
O6 C45 H45B 110.1 . . ?
C40 C45 H45B 110.1 . . ?
H45A C45 H45B 108.4 . . ?
O6 C46 C48 108.5(5) . . ?
O6 C46 H46A 110.0 . . ?
C48 C46 H46A 110.0 . . ?
O6 C46 H46B 110.0 . . ?
C48 C46 H46B 110.0 . . ?
H46A C46 H46B 108.4 . . ?
O7 C47 C52 120.4(6) . . ?
O7 C47 C48 120.5(6) . . ?
C52 C47 C48 119.1(7) . . ?
C49 C48 C47 119.9(7) . . ?
C49 C48 C46 121.9(6) . . ?
C47 C48 C46 118.2(7) . . ?
C48 C49 C50 122.0(7) . . ?
C48 C49 H49 119.0 . . ?
C50 C49 H49 119.0 . . ?
C51 C50 C49 116.4(8) . . ?
C51 C50 C53 123.6(7) . . ?
C49 C50 C53 120.0(7) . . ?
C50 C51 C52 124.1(7) . . ?
C50 C51 H51 118.0 . . ?
C52 C51 H51 118.0 . . ?
C51 C52 C47 118.3(7) . . ?
C51 C52 C57 122.3(6) . . ?
C47 C52 C57 119.1(7) . . ?
C55 C53 C54 110.0(7) . . ?
C55 C53 C50 113.3(7) . . ?
C54 C53 C50 110.7(7) . . ?
C55 C53 C56 108.0(8) . . ?
C54 C53 C56 107.5(7) . . ?
C50 C53 C56 107.1(7) . . ?
C53 C54 H54A 109.5 . . ?
C53 C54 H54B 109.5 . . ?
H54A C54 H54B 109.5 . . ?
C53 C54 H54C 109.5 . . ?
H54A C54 H54C 109.5 . . ?
H54B C54 H54C 109.5 . . ?
C53 C55 H55A 109.5 . . ?
C53 C55 H55B 109.5 . . ?
H55A C55 H55B 109.5 . . ?
C53 C55 H55C 109.5 . . ?
H55A C55 H55C 109.5 . . ?
H55B C55 H55C 109.5 . . ?
C53 C56 H56A 109.5 . . ?
C53 C56 H56B 109.5 . . ?
H56A C56 H56B 109.5 . . ?
C53 C56 H56C 109.5 . . ?
H56A C56 H56C 109.5 . . ?
H56B C56 H56C 109.5 . . ?
C59 C57 C52 110.3(5) . . ?
C59 C57 H57A 109.6 . . ?
C52 C57 H57A 109.6 . . ?
C59 C57 H57B 109.6 . . ?
C52 C57 H57B 109.6 . . ?
H57A C57 H57B 108.1 . . ?
C63 C58 O8 121.2(6) . . ?
C63 C58 C59 120.2(6) . . ?
O8 C58 C59 118.7(5) . . ?
C60 C59 C58 118.2(6) . . ?
C60 C59 C57 117.9(6) . . ?
C58 C59 C57 123.6(6) . . ?
C59 C60 C61 123.6(7) . . ?
C59 C60 H60 118.2 . . ?
C61 C60 H60 118.2 . . ?
C62 C61 C60 115.8(7) . . ?
C62 C61 C64 124.4(6) . . ?
C60 C61 C64 119.8(7) . . ?
C63 C62 C61 122.6(6) . . ?
C63 C62 H62 118.7 . . ?
C61 C62 H62 118.7 . . ?
C58 C63 C62 119.4(6) . . ?
C58 C63 C68 122.3(6) . . ?
C62 C63 C68 118.2(6) . . ?
C65 C64 C61 110.9(6) . . ?
C65 C64 C67 108.2(7) . . ?
C61 C64 C67 112.3(7) . . ?
C65 C64 C66 108.6(7) . . ?
C61 C64 C66 111.1(7) . . ?
C67 C64 C66 105.7(6) . . ?
C64 C65 H65A 109.5 . . ?
C64 C65 H65B 109.5 . . ?
H65A C65 H65B 109.5 . . ?
C64 C65 H65C 109.5 . . ?
H65A C65 H65C 109.5 . . ?
H65B C65 H65C 109.5 . . ?
C64 C66 H66A 109.5 . . ?
C64 C66 H66B 109.5 . . ?
H66A C66 H66B 109.5 . . ?
C64 C66 H66C 109.5 . . ?
H66A C66 H66C 109.5 . . ?
H66B C66 H66C 109.5 . . ?
C64 C67 H67A 109.5 . . ?
C64 C67 H67B 109.5 . . ?
H67A C67 H67B 109.5 . . ?
C64 C67 H67C 109.5 . . ?
H67A C67 H67C 109.5 . . ?
H67B C67 H67C 109.5 . . ?
C2 C68 C63 113.4(5) . . ?
C2 C68 H68A 108.9 . . ?
C63 C68 H68A 108.9 . . ?
C2 C68 H68B 108.9 . . ?
C63 C68 H68B 108.9 . . ?
H68A C68 H68B 107.7 . . ?
C70B N1 V1 173.0(7) . . ?
C70 N1 V1 169.5(5) . . ?
N1 C70 C71 121.8(5) . . ?
N1 C70 C75 118.0(5) . . ?
C71 C70 C75 120.0 . . ?
C72 C71 C70 120.0 . . ?
C72 C71 H71 120.0 . . ?
C70 C71 H71 120.0 . . ?
C71 C72 C73 120.0 . . ?
C71 C72 H72 120.0 . . ?
C73 C72 H72 120.0 . . ?
C74 C73 C72 120.0 . . ?
C74 C73 Cl1A 118.6(5) . . ?
C72 C73 Cl1A 121.2(5) . . ?
C73 C74 C75 120.0 . . ?
C73 C74 H74 120.0 . . ?
C75 C74 H74 120.0 . . ?
C74 C75 C70 120.0 . . ?
C74 C75 H75 120.0 . . ?
C70 C75 H75 120.0 . . ?
N1 C70B C71B 115.4(10) . . ?
N1 C70B C75B 123.5(10) . . ?
C71B C70B C75B 120.0 . . ?
C70B C71B C72B 120.0 . . ?
C70B C71B H71B 120.0 . . ?
C72B C71B H71B 120.0 . . ?
C73B C72B C71B 120.0 . . ?
C73B C72B H72B 120.0 . . ?
C71B C72B H72B 120.0 . . ?
C72B C73B C74B 120.0 . . ?
C72B C73B Cl1B 115.4(11) . . ?
C74B C73B Cl1B 124.5(11) . . ?
C75B C74B C73B 120.0 . . ?
C75B C74B H74B 120.0 . . ?
C73B C74B H74B 120.0 . . ?
C74B C75B C70B 120.0 . . ?
C74B C75B H75B 120.0 . . ?
C70B C75B H75B 120.0 . . ?
C76B N2 V2 166.5(11) . . ?
C76A N2 V2 174.0(4) . . ?
C77A C76A C81A 120.0 . . ?
C77A C76A N2 117.7(5) . . ?
C81A C76A N2 122.2(5) . . ?
C78A C77A C76A 120.0 . . ?
C78A C77A H77A 120.0 . . ?
C76A C77A H77A 120.0 . . ?
C77A C78A C79A 120.0 . . ?
C77A C78A H78A 120.0 . . ?
C79A C78A H78A 120.0 . . ?
C80A C79A C78A 120.0 . . ?
C80A C79A Cl2A 121.6(5) . . ?
C78A C79A Cl2A 118.4(5) . . ?
C81A C80A C79A 120.0 . . ?
C81A C80A H80A 120.0 . . ?
C79A C80A H80A 120.0 . . ?
C80A C81A C76A 120.0 . . ?
C80A C81A H81A 120.0 . . ?
C76A C81A H81A 120.0 . . ?
C1 O1 V1 122.7(4) . . ?
C11 O2 C12 111.7(5) . . ?
C13 O3 V1 130.0(4) . . ?
C24 O4 V1 120.8(3) . . ?
C24 O4 V2 128.5(3) . . ?
V1 O4 V2 108.7(2) . . ?
C35 O5 V2 123.0(4) . . ?
C46 O6 C45 111.5(4) . . ?
C47 O7 V2 127.9(4) . . ?
C58 O8 V2 121.6(3) . . ?
C58 O8 V1 127.4(3) . . ?
V2 O8 V1 108.5(2) . . ?
N1 V1 O3 105.5(2) . . ?
N1 V1 O1 97.8(2) . . ?
O3 V1 O1 102.48(18) . . ?
N1 V1 O4 94.2(2) . . ?
O3 V1 O4 98.63(17) . . ?
O1 V1 O4 151.87(19) . . ?
N1 V1 O8 136.2(2) . . ?
O3 V1 O8 117.3(2) . . ?
O1 V1 O8 82.29(18) . . ?
O4 V1 O8 71.54(16) . . ?
N2 V2 O7 106.4(2) . . ?
N2 V2 O5 98.6(2) . . ?
O7 V2 O5 102.84(17) . . ?
N2 V2 O8 92.33(19) . . ?
O7 V2 O8 98.45(16) . . ?
O5 V2 O8 152.12(18) . . ?
N2 V2 O4 133.2(2) . . ?
O7 V2 O4 119.0(2) . . ?
O5 V2 O4 82.86(17) . . ?
O8 V2 O4 71.09(16) . . ?
N2 C76B C77B 126.6(17) . . ?
N2 C76B C80B 113.4(17) . . ?
C77B C76B C80B 120.0 . . ?
C78B C77B C76B 120.0 . . ?
C78B C77B H77B 120.0 . . ?
C76B C77B H77B 120.0 . . ?
C77B C78B C79B 120.0 . . ?
C77B C78B H78B 120.0 . . ?
C79B C78B H78B 120.0 . . ?
C81B C79B C78B 120.0 . . ?
C81B C79B Cl2B 116.5(15) . . ?
C78B C79B Cl2B 123.5(15) . . ?
C80B C81B C79B 120.0 . . ?
C80B C81B H81B 120.0 . . ?
C79B C81B H81B 120.0 . . ?
C81B C80B C76B 120.0 . . ?
C81B C80B H80B 120.0 . . ?
C76B C80B H80B 120.0 . . ?

loop_
_geom_bond_atom_site_label_1
_geom_bond_atom_site_label_2
_geom_bond_distance
_geom_bond_site_symmetry_2
_geom_bond_publ_flag
C1 O1 1.366(6) . ?
C1 C2 1.393(8) . ?
C1 C6 1.407(8) . ?
C2 C3 1.398(7) . ?
C2 C68 1.531(7) . ?
C3 C4 1.402(8) . ?
C3 H3 0.9500 . ?
C4 C5 1.381(9) . ?
C4 C7 1.563(9) . ?
C5 C6 1.384(8) . ?
C5 H5 0.9500 . ?
C6 C11 1.491(9) . ?
C7 C8B 1.40(2) . ?
C7 C9B 1.47(2) . ?
C7 C10 1.506(14) . ?
C7 C8 1.552(15) . ?
C7 C9 1.574(14) . ?
C7 C10B 1.62(2) . ?
C8 H8A 0.9800 . ?
C8 H8B 0.9800 . ?
C8 H8C 0.9800 . ?
C9 H9A 0.9800 . ?
C9 H9B 0.9800 . ?
C9 H9C 0.9800 . ?
C10 H10A 0.9800 . ?
C10 H10B 0.9800 . ?
C10 H10C 0.9800 . ?
C8B H8B1 0.9800 . ?
C8B H8B2 0.9800 . ?
C8B H8B3 0.9800 . ?
C9B H9B1 0.9800 . ?
C9B H9B2 0.9800 . ?
C9B H9B3 0.9800 . ?
C10B H10D 0.9800 . ?
C10B H10E 0.9800 . ?
C10B H10F 0.9800 . ?
C11 O2 1.423(7) . ?
C11 H11A 0.9900 . ?
C11 H11B 0.9900 . ?
C12 O2 1.442(7) . ?
C12 C14 1.493(9) . ?
C12 H12A 0.9900 . ?
C12 H12B 0.9900 . ?
C13 O3 1.359(8) . ?
C13 C18 1.381(9) . ?
C13 C14 1.398(9) . ?
C14 C15 1.380(10) . ?
C15 C16 1.384(10) . ?
C15 H15 0.9500 . ?
C16 C17 1.405(10) . ?
C16 C19 1.532(12) . ?
C17 C18 1.386(10) . ?
C17 H17 0.9500 . ?
C18 C23 1.547(9) . ?
C19 C21 1.495(12) . ?
C19 C20 1.515(12) . ?
C19 C22 1.524(12) . ?
C20 H20A 0.9800 . ?
C20 H20B 0.9800 . ?
C20 H20C 0.9800 . ?
C21 H21A 0.9800 . ?
C21 H21B 0.9800 . ?
C21 H21C 0.9800 . ?
C22 H22A 0.9800 . ?
C22 H22B 0.9800 . ?
C22 H22C 0.9800 . ?
C23 C25 1.489(9) . ?
C23 H23A 0.9900 . ?
C23 H23B 0.9900 . ?
C24 C29 1.391(9) . ?
C24 O4 1.396(7) . ?
C24 C25 1.405(9) . ?
C25 C26 1.372(9) . ?
C26 C27 1.398(11) . ?
C26 H26 0.9500 . ?
C27 C28 1.391(10) . ?
C27 C30 1.544(11) . ?
C28 C29 1.395(9) . ?
C28 H28 0.9500 . ?
C29 C34 1.497(9) . ?
C30 C33 1.519(13) . ?
C30 C31 1.565(11) . ?
C30 C32 1.578(12) . ?
C31 H31A 0.9800 . ?
C31 H31B 0.9800 . ?
C31 H31C 0.9800 . ?
C32 H32A 0.9800 . ?
C32 H32B 0.9800 . ?
C32 H32C 0.9800 . ?
C33 H33A 0.9800 . ?
C33 H33B 0.9800 . ?
C33 H33C 0.9800 . ?
C34 C36 1.545(8) . ?
C34 H34A 0.9900 . ?
C34 H34B 0.9900 . ?
C35 O5 1.369(6) . ?
C35 C40 1.391(8) . ?
C35 C36 1.405(8) . ?
C36 C37 1.375(8) . ?
C37 C38 1.407(8) . ?
C37 H37 0.9500 . ?
C38 C39 1.407(8) . ?
C38 C41 1.519(8) . ?
C39 C40 1.389(8) . ?
C39 H39 0.9500 . ?
C40 C45 1.501(8) . ?
C41 C42 1.513(10) . ?
C41 C43 1.539(8) . ?
C41 C44 1.543(9) . ?
C42 H42A 0.9800 . ?
C42 H42B 0.9800 . ?
C42 H42C 0.9800 . ?
C43 H43A 0.9800 . ?
C43 H43B 0.9800 . ?
C43 H43C 0.9800 . ?
C44 H44A 0.9800 . ?
C44 H44B 0.9800 . ?
C44 H44C 0.9800 . ?
C45 O6 1.451(7) . ?
C45 H45A 0.9900 . ?
C45 H45B 0.9900 . ?
C46 O6 1.415(6) . ?
C46 C48 1.503(8) . ?
C46 H46A 0.9900 . ?
C46 H46B 0.9900 . ?
C47 O7 1.356(7) . ?
C47 C52 1.401(8) . ?
C47 C48 1.421(9) . ?
C48 C49 1.373(9) . ?
C49 C50 1.407(9) . ?
C49 H49 0.9500 . ?
C50 C51 1.380(9) . ?
C50 C53 1.546(10) . ?
C51 C52 1.387(9) . ?
C51 H51 0.9500 . ?
C52 C57 1.524(8) . ?
C53 C55 1.522(10) . ?
C53 C54 1.532(10) . ?
C53 C56 1.553(11) . ?
C54 H54A 0.9800 . ?
C54 H54B 0.9800 . ?
C54 H54C 0.9800 . ?
C55 H55A 0.9800 . ?
C55 H55B 0.9800 . ?
C55 H55C 0.9800 . ?
C56 H56A 0.9800 . ?
C56 H56B 0.9800 . ?
C56 H56C 0.9800 . ?
C57 C59 1.511(8) . ?
C57 H57A 0.9900 . ?
C57 H57B 0.9900 . ?
C58 C63 1.386(8) . ?
C58 O8 1.387(7) . ?
C58 C59 1.402(8) . ?
C59 C60 1.381(9) . ?
C60 C61 1.401(9) . ?
C60 H60 0.9500 . ?
C61 C62 1.392(9) . ?
C61 C64 1.529(10) . ?
C62 C63 1.388(8) . ?
C62 H62 0.9500 . ?
C63 C68 1.535(8) . ?
C64 C65 1.518(10) . ?
C64 C67 1.531(10) . ?
C64 C66 1.541(10) . ?
C65 H65A 0.9800 . ?
C65 H65B 0.9800 . ?
C65 H65C 0.9800 . ?
C66 H66A 0.9800 . ?
C66 H66B 0.9800 . ?
C66 H66C 0.9800 . ?
C67 H67A 0.9800 . ?
C67 H67B 0.9800 . ?
C67 H67C 0.9800 . ?
C68 H68A 0.9900 . ?
C68 H68B 0.9900 . ?
N1 C70B 1.367(12) . ?
N1 C70 1.374(7) . ?
N1 V1 1.665(5) . ?
C70 C71 1.3900 . ?
C70 C75 1.3900 . ?
C71 C72 1.3900 . ?
C71 H71 0.9500 . ?
C72 C73 1.3900 . ?
C72 H72 0.9500 . ?
C73 C74 1.3900 . ?
C73 Cl1A 1.722(11) . ?
C74 C75 1.3900 . ?
C74 H74 0.9500 . ?
C75 H75 0.9500 . ?
Cl1B C73B 1.75(2) . ?
C70B C71B 1.3900 . ?
C70B C75B 1.3900 . ?
C71B C72B 1.3900 . ?
C71B H71B 0.9500 . ?
C72B C73B 1.3900 . ?
C72B H72B 0.9500 . ?
C73B C74B 1.3900 . ?
C74B C75B 1.3900 . ?
C74B H74B 0.9500 . ?
C75B H75B 0.9500 . ?
N2 C76B 1.321(18) . ?
N2 C76A 1.401(7) . ?
N2 V2 1.646(5) . ?
C76A C77A 1.3900 . ?
C76A C81A 1.3900 . ?
C77A C78A 1.3900 . ?
C77A H77A 0.9500 . ?
C78A C79A 1.3900 . ?
C78A H78A 0.9500 . ?
C79A C80A 1.3900 . ?
C79A Cl2A 1.706(6) . ?
C80A C81A 1.3900 . ?
C80A H80A 0.9500 . ?
C81A H81A 0.9500 . ?
O1 V1 1.826(4) . ?
O3 V1 1.782(4) . ?
O4 V1 2.010(4) . ?
O4 V2 2.041(5) . ?
O5 V2 1.836(4) . ?
O7 V2 1.794(4) . ?
O8 V2 2.023(3) . ?
O8 V1 2.033(4) . ?
Cl2B C79B 1.78(2) . ?
C76B C77B 1.3900 . ?
C76B C80B 1.3900 . ?
C77B C78B 1.3900 . ?
C77B H77B 0.9500 . ?
C78B C79B 1.3900 . ?
C78B H78B 0.9500 . ?
C79B C81B 1.3900 . ?
C81B C80B 1.3900 . ?
C81B H81B 0.9500 . ?
C80B H80B 0.9500 . ?
